data_1572870
loop_
_publ_author_name
'Gupta, Ruchika'
'Aashish, ?'
'Upma, ?'
'Majumdar, Shubhangi'
'Chowdhury, Pramit K.'
'Gupta, Rajeev'

_publ_section_title
;
 Visible light mediated photocatalysis by lanthanide metal-organic
 frameworks: enhanced specificity and mechanistic insights.
;
_journal_issue 45
_journal_name_full 'Chemical science'
_journal_page_first 18952
_journal_page_last 18968
_journal_paper_doi 10.1039/d4sc04105d
_journal_volume 15
_journal_year 2024
_chemical_formula_moiety 'C54 H61 Co N6 O25 S2 Tb'
_chemical_formula_sum 'C54 H61 Co N6 O25 S2 Tb'
_chemical_formula_weight 1476.07
_space_group_crystal_system triclinic
_space_group_IT_number 2
_space_group_name_Hall '-P 1'
_space_group_name_H-M_alt 'P -1'
_atom_sites_solution_hydrogens mixed
_audit_creation_date 2022-11-16
_audit_creation_method
;
Olex2 1.3-beta
(compiled 2020.11.12 svn.r5f609507 for OlexSys, GUI svn.r6408)
;
_audit_update_record
;
2023-08-14 deposited with the CCDC.	2024-10-14 downloaded from the CCDC.
;
_cell_angle_alpha 68.205(2)
_cell_angle_beta 70.537(2)
_cell_angle_gamma 81.543(2)
_cell_formula_units_Z 2
_cell_length_a 13.6097(8)
_cell_length_b 13.9046(8)
_cell_length_c 18.5959(11)
_cell_measurement_reflns_used 12830
_cell_measurement_temperature 273.15
_cell_measurement_theta_max 28.34
_cell_measurement_theta_min 2.32
_cell_volume 3079.7(3)
_computing_molecular_graphics 'Olex2 1.3-beta (Dolomanov et al., 2009)'
_computing_publication_material 'Olex2 1.3-beta (Dolomanov et al., 2009)'
_computing_structure_refinement 'SHELXL 2018/3 (Sheldrick, 2015)'
_computing_structure_solution 'SHELXT 2014/5 (Sheldrick, 2014)'
_diffrn_ambient_temperature 273.15
_diffrn_measured_fraction_theta_full 0.998
_diffrn_measured_fraction_theta_max 0.997
_diffrn_measurement_device_type 'Bruker APEX-II CCD'
_diffrn_measurement_method '\f and \w scans'
_diffrn_radiation_type MoK\a
_diffrn_radiation_wavelength 0.71073
_diffrn_reflns_av_R_equivalents 0.0719
_diffrn_reflns_av_unetI/netI 0.0639
_diffrn_reflns_Laue_measured_fraction_full 0.998
_diffrn_reflns_Laue_measured_fraction_max 0.997
_diffrn_reflns_limit_h_max 18
_diffrn_reflns_limit_h_min -18
_diffrn_reflns_limit_k_max 18
_diffrn_reflns_limit_k_min -18
_diffrn_reflns_limit_l_max 24
_diffrn_reflns_limit_l_min -24
_diffrn_reflns_number 64627
_diffrn_reflns_point_group_measured_fraction_full 0.998
_diffrn_reflns_point_group_measured_fraction_max 0.997
_diffrn_reflns_theta_full 25.242
_diffrn_reflns_theta_max 28.373
_diffrn_reflns_theta_min 2.208
_exptl_absorpt_coefficient_mu 1.563
_exptl_absorpt_correction_type none
_exptl_crystal_colour green
_exptl_crystal_density_diffrn 1.592
_exptl_crystal_description needle
_exptl_crystal_F_000 1502
_exptl_crystal_size_max 0.09
_exptl_crystal_size_mid 0.06
_exptl_crystal_size_min 0.02
_refine_diff_density_max 4.548
_refine_diff_density_min -1.848
_refine_diff_density_rms 0.250
_refine_ls_extinction_method none
_refine_ls_goodness_of_fit_ref 1.102
_refine_ls_hydrogen_treatment constr
_refine_ls_matrix_type full
_refine_ls_number_parameters 835
_refine_ls_number_reflns 15370
_refine_ls_number_restraints 1
_refine_ls_restrained_S_all 1.102
_refine_ls_R_factor_all 0.0822
_refine_ls_R_factor_gt 0.0650
_refine_ls_shift/su_max 0.001
_refine_ls_shift/su_mean 0.000
_refine_ls_structure_factor_coef Fsqd
_refine_ls_weighting_details 'w=1/[\s^2^(Fo^2^)+(0.0856P)^2^+21.9305P] where P=(Fo^2^+2Fc^2^)/3'
_refine_ls_weighting_scheme calc
_refine_ls_wR_factor_gt 0.1682
_refine_ls_wR_factor_ref 0.1871
_reflns_Friedel_coverage 0.000
_reflns_number_gt 12830
_reflns_number_total 15412
_reflns_threshold_expression 'I > 2\s(I)'
_cod_data_source_file d4sc04105d2.cif
_cod_data_source_block 20jane_0m_a
_cod_depositor_comments 'Adding full bibliography for 1572870--1572871.cif.'
_cod_database_code 1572870
_shelx_shelxl_version_number 2018/3
_shelx_space_group_comment
;
The symmetry employed for this shelxl refinement is uniquely defined
by the following loop, which should always be used as a source of
symmetry information in preference to the above space-group names.
They are only intended as comments.
;
_olex2_refinement_description
;
1. Fixed Uiso
 At 1.2 times of:
  All C(H) groups
 At 1.5 times of:
  All C(H,H,H) groups, All O(H) groups, All O(H,H) groups
2. Restrained distances
 Tb1-H15A \\sim Tb1-H15B
 with sigma of 0.02
3. Others
 Fixed Sof: Tb1(0.75) Tb2(0.25)
4.a Free rotating group:
 O15(H15A,H15B), O8W(H8WA,H8WB), O7W(H7WA,H7WB), O4W(H4WA,H4WB), O6W(H6WA,
 H6WB), O1W(H1WA,H1WB), O5W(H5W)
4.b Rotating group:
 O14(H14A,H14B), O13(H13A,H13B)
4.c Aromatic/amide H refined with riding coordinates:
 C30(H30), C26(H26), C12(H12), C35(H35), C34(H34), C28(H28), C29(H29),
 C16(H16), C49(H49), C39(H39), C31(H31), C9(H9A), C25(H25), C47(H47), C40(H40),
 C48(H48), C43(H43), C2(H2), C20(H20), C8(H8), C37(H37), C44(H44), C38(H38),
 C19(H19), C5(H5), C1(H1), C46(H46), C17(H17), C21(H21), C22(H22)
4.d Idealised Me refined as rotating group:
 C51(H51A,H51B,H51C), C53(H53A,H53B,H53C), C52(H52A,H52B,H52C), C54(H54A,H54B,
 H54C)
4.e Idealised tetrahedral OH refined as rotating group:
 O9(H9), O17(H17A)
;
_smtbx_masks_void_probe_radius 1.2
_smtbx_masks_void_truncation_radius 1.2
_olex2_submission_special_instructions 'No special instructions were received'

loop_
_space_group_symop_operation_xyz
'x, y, z'
'-x, -y, -z'

loop_
_atom_site_label
_atom_site_type_symbol
_atom_site_fract_x
_atom_site_fract_y
_atom_site_fract_z
_atom_site_U_iso_or_equiv
_atom_site_adp_type
_atom_site_occupancy
_atom_site_site_symmetry_order
_atom_site_calc_flag
_atom_site_refinement_flags_posn
_atom_site_refinement_flags_adp
_atom_site_refinement_flags_occupancy
_atom_site_disorder_assembly
_atom_site_disorder_group
Tb1 Tb -0.09441(5) 0.84387(6) 0.80616(5) 0.00876(13) Uani 0.75 1 d D . P A 1
Co1 Co 0.39829(6) 0.77326(6) 0.25953(4) 0.01174(16) Uani 1 1 d . . . . .
S1 S -0.00014(12) 1.03548(13) 0.61143(10) 0.0226(3) Uani 1 1 d . . . . .
S2 S 0.10776(16) 0.36752(17) 0.65790(13) 0.0387(4) Uani 1 1 d . . . . .
O16 O -0.0034(3) 0.9254(4) 0.6700(3) 0.0232(9) Uani 1 1 d . . . . .
O3 O 0.5748(3) 0.7388(3) 0.4038(3) 0.0201(9) Uani 1 1 d . . . . .
O2 O 0.6120(3) 0.8434(3) 0.0382(3) 0.0220(9) Uani 1 1 d . . . . .
O9 O 0.6125(4) 0.0385(3) 0.4347(3) 0.0229(9) Uani 1 1 d . . . . .
H9 H 0.646492 -0.015500 0.435388 0.034 Uiso 1 1 calc R U . . .
O6 O -0.1618(3) 0.7596(4) 0.7511(3) 0.0230(9) Uani 1 1 d . . . . .
O1 O 0.2552(3) 0.4985(3) 0.3667(3) 0.0195(8) Uani 1 1 d . . . . .
O12 O 0.0135(3) 0.9589(3) -0.1779(3) 0.0211(9) Uani 1 1 d . . . . .
O10 O 0.7524(4) 0.1068(4) 0.3328(3) 0.0278(10) Uani 1 1 d . . . . .
O15 O -0.2673(3) 0.8034(4) 0.9014(3) 0.0239(9) Uani 1 1 d G . . . .
H15A H -0.300625 0.829756 0.937469 0.036 Uiso 1 1 d DG U . A .
H15B H -0.309912 0.762384 0.903983 0.036 Uiso 1 1 d DG U . A .
O3W O 0.6827(4) -0.1488(3) 0.4429(3) 0.0245(9) Uani 1 1 d . . . . .
O14 O -0.0898(4) 0.6547(4) 0.8881(3) 0.0270(10) Uani 1 1 d . . . . .
H14A H -0.053403 0.642218 0.922141 0.040 Uiso 1 1 d R U . A .
H14B H -0.054614 0.620028 0.855809 0.040 Uiso 1 1 d R U . . .
O4 O 0.1867(3) 1.0077(3) 0.2302(3) 0.0206(9) Uani 1 1 d . . . . .
N3 N 0.5056(4) 0.8503(4) 0.1621(3) 0.0137(9) Uani 1 1 d . . . . .
O5 O -0.2897(3) 0.7254(4) 0.7160(3) 0.0251(10) Uani 1 1 d . . . . .
O11 O -0.0646(3) 0.8296(3) -0.0706(3) 0.0207(9) Uani 1 1 d . . . . .
O8W O -0.2025(4) 0.7873(4) 0.0813(3) 0.0300(11) Uani 1 1 d G . . . .
H8WA H -0.155890 0.803234 0.035233 0.045 Uiso 1 1 d G U . . .
H8WB H -0.187545 0.724804 0.106233 0.045 Uiso 1 1 d G U . . .
N4 N 0.3828(4) 0.8684(4) 0.3121(3) 0.0139(9) Uani 1 1 d . . . . .
N2 N 0.2991(4) 0.6663(4) 0.3407(3) 0.0147(9) Uani 1 1 d . . . . .
O7W O -0.3835(4) 0.6757(4) 0.8818(3) 0.0350(12) Uani 1 1 d G . . . .
H7WA H -0.358542 0.619222 0.908354 0.052 Uiso 1 1 d G U . . .
H7WB H -0.353064 0.689352 0.831182 0.052 Uiso 1 1 d G U . . .
N6 N 0.2881(4) 0.8631(4) 0.2184(3) 0.0143(9) Uani 1 1 d . . . . .
N5 N 0.5006(4) 0.7128(4) 0.3180(3) 0.0143(9) Uani 1 1 d . . . . .
O4W O 0.6581(4) -0.2927(4) 0.5925(3) 0.0304(11) Uani 1 1 d G . . . .
H4WA H 0.678836 -0.266067 0.619240 0.046 Uiso 1 1 d G U . . .
H4WB H 0.690334 -0.350277 0.593843 0.046 Uiso 1 1 d G U . . .
N1 N 0.4230(4) 0.6820(4) 0.2026(3) 0.0156(9) Uani 1 1 d . . . . .
O13 O 0.0793(3) 0.7707(4) 0.7735(3) 0.0259(10) Uani 1 1 d . . . . .
H13A H 0.094071 0.731230 0.817562 0.039 Uiso 1 1 d R U . A .
H13B H 0.122402 0.821591 0.752213 0.039 Uiso 1 1 d R U . . .
C30 C -0.0156(5) 0.7169(5) 0.6174(4) 0.0182(11) Uani 1 1 d . . . . .
H30 H 0.006849 0.736572 0.651883 0.022 Uiso 1 1 calc R U . . .
O7 O 0.8105(4) 1.3652(4) 0.1316(4) 0.0380(12) Uani 1 1 d . . . . .
C27 C 0.0649(5) 0.6985(5) 0.5485(4) 0.0173(11) Uani 1 1 d . . . . .
O6W O -0.2252(5) 0.5278(5) 0.8813(4) 0.0463(15) Uani 1 1 d G . . . .
H6WA H -0.183386 0.499852 0.848706 0.069 Uiso 1 1 d G U . . .
H6WB H -0.220159 0.489564 0.927765 0.069 Uiso 1 1 d G U . . .
C10 C 0.3146(4) 0.9461(5) 0.2996(3) 0.0163(11) Uani 1 1 d . . . . .
C24 C 0.2214(4) 0.6738(4) 0.4121(3) 0.0146(10) Uani 1 1 d . . . . .
O1W O 0.8369(5) 1.6024(4) 0.0564(4) 0.0402(13) Uani 1 1 d G . . . .
H1WA H 0.781307 1.568797 0.084085 0.060 Uiso 1 1 d G U . . .
H1WB H 0.880095 1.572466 0.082529 0.060 Uiso 1 1 d G U . . .
C6 C 0.5412(4) 0.8098(4) 0.1038(4) 0.0160(11) Uani 1 1 d . . . . .
O8 O 0.7174(5) 1.4715(5) 0.0576(4) 0.0459(15) Uani 1 1 d . . . . .
C41 C 0.0011(5) 0.9037(5) -0.1052(4) 0.0169(11) Uani 1 1 d . . . . .
C3 C 0.4921(4) 0.7079(4) 0.1285(3) 0.0152(10) Uani 1 1 d . . . . .
C14 C 0.5141(4) 0.7640(4) 0.3619(3) 0.0153(11) Uani 1 1 d . . . . .
O5W O -0.1469(5) 0.4759(4) 0.7490(4) 0.0429(14) Uani 1 1 d G . . . .
H5W H -0.155624 0.505331 0.702445 0.064 Uiso 1 1 d G U . . .
C26 C 0.1686(5) 0.7161(5) 0.5341(4) 0.0211(12) Uani 1 1 d . . . . .
H26 H 0.186450 0.737072 0.570085 0.025 Uiso 1 1 calc R U . . .
C12 C 0.4419(5) 0.9335(5) 0.3903(4) 0.0211(12) Uani 1 1 d . . . . .
H12 H 0.485601 0.928297 0.420930 0.025 Uiso 1 1 calc R U . . .
C11 C 0.4463(4) 0.8596(5) 0.3564(4) 0.0161(11) Uani 1 1 d . . . . .
C13 C 0.2575(4) 0.9420(5) 0.2448(4) 0.0171(11) Uani 1 1 d . . . . .
C35 C 0.2031(5) 0.9297(5) 0.0360(4) 0.0190(11) Uani 1 1 d . . . . .
H35 H 0.211965 0.982537 -0.014055 0.023 Uiso 1 1 calc R U . . .
C51 C 0.1125(6) 1.0332(6) 0.5279(4) 0.0305(15) Uani 1 1 d . . . . .
H51A H 0.173148 1.015336 0.546093 0.046 Uiso 1 1 calc R U . . .
H51B H 0.120525 1.100285 0.486107 0.046 Uiso 1 1 calc R U . . .
H51C H 0.104191 0.982640 0.506642 0.046 Uiso 1 1 calc R U . . .
C34 C 0.2550(4) 0.9327(5) 0.0868(4) 0.0177(11) Uani 1 1 d . . . . .
H34 H 0.299741 0.986431 0.070684 0.021 Uiso 1 1 calc R U . . .
C28 C 0.0412(5) 0.6649(5) 0.4936(4) 0.0202(12) Uani 1 1 d . . . . .
H28 H -0.027271 0.649521 0.503129 0.024 Uiso 1 1 calc R U . . .
C33 C 0.2408(4) 0.8547(5) 0.1631(4) 0.0164(11) Uani 1 1 d . . . . .
C29 C 0.1166(5) 0.6545(5) 0.4267(3) 0.0183(11) Uani 1 1 d . . . . .
H29 H 0.098644 0.634410 0.390392 0.022 Uiso 1 1 calc R U . . .
C42 C 0.5459(4) 0.6125(4) 0.3250(3) 0.0146(10) Uani 1 1 d . . . . .
C16 C 0.5175(5) 1.0389(5) 0.1141(4) 0.0264(14) Uani 1 1 d . . . . .
H16 H 0.465228 1.047066 0.090205 0.032 Uiso 1 1 calc R U . . .
C15 C 0.5521(5) 0.9410(5) 0.1533(4) 0.0190(12) Uani 1 1 d . . . . .
C53 C 0.0585(6) 0.4407(6) 0.7050(4) 0.0328(16) Uani 1 1 d . . . . .
H53A H -0.015927 0.441373 0.717760 0.049 Uiso 1 1 calc R U . . .
H53B H 0.083459 0.509335 0.672545 0.049 Uiso 1 1 calc R U . . .
H53C H 0.077001 0.417460 0.754426 0.049 Uiso 1 1 calc R U . . .
C49 C 0.6193(5) 0.2179(5) 0.3842(4) 0.0207(12) Uani 1 1 d . . . . .
H49 H 0.554685 0.218418 0.422548 0.025 Uiso 1 1 calc R U . . .
C39 C 0.0756(5) 0.8448(5) 0.0077(4) 0.0205(12) Uani 1 1 d . . . . .
H39 H 0.041342 0.783615 0.023967 0.025 Uiso 1 1 calc R U . . .
C31 C -0.1172(5) 0.7083(5) 0.6356(4) 0.0210(12) Uani 1 1 d . . . . .
H31 H -0.141382 0.686428 0.603086 0.025 Uiso 1 1 calc R U . . .
C9 C 0.3067(5) 1.0226(5) 0.3316(4) 0.0203(12) Uani 1 1 d . . . . .
H9A H 0.259390 1.077826 0.322419 0.024 Uiso 1 1 calc R U . . .
C25 C 0.2465(5) 0.7031(5) 0.4671(4) 0.0196(12) Uani 1 1 d . . . . .
H25 H 0.315573 0.714228 0.459359 0.024 Uiso 1 1 calc R U . . .
C32 C -0.1943(5) 0.7318(5) 0.7050(4) 0.0194(12) Uani 1 1 d . . . . .
C47 C 0.6289(5) 0.5956(4) 0.2611(4) 0.0177(11) Uani 1 1 d . . . . .
H47 H 0.658105 0.651446 0.215072 0.021 Uiso 1 1 calc R U . . .
C40 C 0.0637(5) 0.9198(5) -0.0593(4) 0.0191(11) Uani 1 1 d . . . . .
H40 H 0.095270 0.983004 -0.077360 0.023 Uiso 1 1 calc R U . . .
C45 C 0.6240(5) 0.4107(4) 0.3349(4) 0.0178(11) Uani 1 1 d . . . . .
C50 C 0.6686(5) 0.1175(5) 0.3801(4) 0.0196(12) Uani 1 1 d . . . . .
C48 C 0.6635(5) 0.3071(5) 0.3355(4) 0.0200(12) Uani 1 1 d . . . . .
H48 H 0.727194 0.303435 0.297089 0.024 Uiso 1 1 calc R U . . .
C43 C 0.5040(5) 0.5277(5) 0.3935(4) 0.0172(11) Uani 1 1 d . . . . .
H43 H 0.449527 0.538313 0.436186 0.021 Uiso 1 1 calc R U . . .
C2 C 0.5168(5) 0.6395(5) 0.0864(4) 0.0224(12) Uani 1 1 d . . . . .
H2 H 0.563501 0.657149 0.034185 0.027 Uiso 1 1 calc R U . . .
C36 C 0.1367(5) 0.8484(5) 0.0582(4) 0.0188(11) Uani 1 1 d . . . . .
C4 C 0.3778(4) 0.5897(4) 0.2409(3) 0.0137(10) Uani 1 1 d . . . . .
O2W O 0.9561(6) 1.5190(6) 0.1549(5) 0.066(2) Uani 1 1 d . . . . .
C20 C 0.6319(5) 0.9305(5) 0.1874(4) 0.0229(13) Uani 1 1 d . . . . .
H20 H 0.656070 0.864639 0.212994 0.028 Uiso 1 1 calc R U . . .
C8 C 0.3711(5) 1.0155(5) 0.3779(4) 0.0224(13) Uani 1 1 d . . . . .
H8 H 0.366552 1.066066 0.400553 0.027 Uiso 1 1 calc R U . . .
C37 C 0.1285(5) 0.7680(5) 0.1320(4) 0.0219(12) Uani 1 1 d . . . . .
H37 H 0.088589 0.711080 0.146321 0.026 Uiso 1 1 calc R U . . .
C44 C 0.5418(5) 0.4278(4) 0.3993(3) 0.0168(11) Uani 1 1 d . . . . .
H44 H 0.512815 0.372172 0.445634 0.020 Uiso 1 1 calc R U . . .
C38 C 0.1796(5) 0.7718(5) 0.1848(4) 0.0212(12) Uani 1 1 d . . . . .
H38 H 0.172307 0.718524 0.234429 0.025 Uiso 1 1 calc R U . . .
C19 C 0.6753(5) 1.0158(6) 0.1838(4) 0.0281(15) Uani 1 1 d . . . . .
H19 H 0.728099 1.007472 0.207144 0.034 Uiso 1 1 calc R U . . .
C5 C 0.4004(5) 0.5173(5) 0.2023(4) 0.0207(12) Uani 1 1 d . . . . .
H5 H 0.369785 0.452878 0.228255 0.025 Uiso 1 1 calc R U . . .
C1 C 0.4696(5) 0.5429(5) 0.1244(4) 0.0227(13) Uani 1 1 d . . . . .
H1 H 0.484708 0.495704 0.097219 0.027 Uiso 1 1 calc R U . . .
C46 C 0.6670(5) 0.4964(5) 0.2666(4) 0.0211(12) Uani 1 1 d . . . . .
H46 H 0.722385 0.486235 0.224207 0.025 Uiso 1 1 calc R U . . .
C7 C 0.3042(4) 0.5794(4) 0.3233(3) 0.0154(11) Uani 1 1 d . . . . .
C18 C 0.6409(6) 1.1139(6) 0.1456(5) 0.0303(15) Uani 1 1 d . . . . .
C52 C 0.0501(6) 1.1100(5) 0.6504(4) 0.0305(15) Uani 1 1 d . . . . .
H52A H -0.001805 1.117651 0.697886 0.046 Uiso 1 1 calc R U . . .
H52B H 0.068201 1.177112 0.609878 0.046 Uiso 1 1 calc R U . . .
H52C H 0.111016 1.075416 0.664551 0.046 Uiso 1 1 calc R U . . .
C23 C 0.7422(6) 1.3795(6) 0.0995(5) 0.0341(16) Uani 1 1 d . . . . .
C17 C 0.5617(6) 1.1245(5) 0.1108(5) 0.0329(16) Uani 1 1 d . . . . .
H17 H 0.538119 1.190442 0.084832 0.039 Uiso 1 1 calc R U . . .
C54 C 0.1620(7) 0.2634(6) 0.7251(5) 0.0395(18) Uani 1 1 d . . . . .
H54A H 0.198502 0.290471 0.749322 0.059 Uiso 1 1 calc R U . . .
H54B H 0.209729 0.223283 0.695308 0.059 Uiso 1 1 calc R U . . .
H54C H 0.107219 0.220077 0.766910 0.059 Uiso 1 1 calc R U . . .
C21 C 0.6943(6) 1.2027(6) 0.1402(5) 0.0339(16) Uani 1 1 d . . . . .
H21 H 0.743753 1.187473 0.167633 0.041 Uiso 1 1 calc R U . . .
O17 O 0.2251(7) 0.4287(7) 0.5887(7) 0.090(3) Uani 1 1 d . . . . .
H17A H 0.270453 0.384441 0.581243 0.134 Uiso 1 1 calc R U . . .
C22 C 0.6794(7) 1.2981(7) 0.1017(5) 0.0400(18) Uani 1 1 d . . . . .
H22 H 0.629100 1.317263 0.074761 0.048 Uiso 1 1 calc R U . . .
Tb2 Tb -0.0914(2) 0.8253(2) 0.81780(18) 0.0186(8) Uiso 0.25 1 d . . P A 2

loop_
_atom_site_aniso_label
_atom_site_aniso_U_11
_atom_site_aniso_U_22
_atom_site_aniso_U_33
_atom_site_aniso_U_23
_atom_site_aniso_U_13
_atom_site_aniso_U_12
Tb1 0.0088(2) 0.0093(3) 0.0077(3) -0.0018(2) -0.00399(17) 0.00145(18)
Co1 0.0090(3) 0.0170(3) 0.0110(3) -0.0075(3) -0.0020(3) -0.0005(3)
S1 0.0185(7) 0.0287(8) 0.0205(7) -0.0077(6) -0.0069(6) -0.0003(6)
S2 0.0294(9) 0.0465(11) 0.0427(11) -0.0154(9) -0.0156(8) 0.0031(8)
O16 0.019(2) 0.028(2) 0.023(2) -0.0137(19) -0.0022(18) -0.0025(18)
O3 0.021(2) 0.023(2) 0.021(2) -0.0101(17) -0.0114(17) 0.0035(17)
O2 0.021(2) 0.026(2) 0.017(2) -0.0124(18) 0.0046(17) -0.0065(18)
O9 0.021(2) 0.022(2) 0.024(2) -0.0091(18) -0.0008(18) -0.0031(17)
O6 0.019(2) 0.033(2) 0.021(2) -0.0169(19) -0.0013(17) -0.0061(18)
O1 0.017(2) 0.022(2) 0.020(2) -0.0091(17) -0.0011(16) -0.0045(16)
O12 0.021(2) 0.030(2) 0.015(2) -0.0069(17) -0.0078(17) -0.0033(18)
O10 0.019(2) 0.023(2) 0.037(3) -0.012(2) -0.002(2) 0.0003(18)
O15 0.014(2) 0.041(3) 0.024(2) -0.023(2) 0.0014(17) -0.0038(19)
O3W 0.025(2) 0.023(2) 0.029(2) -0.0104(19) -0.0101(19) -0.0036(18)
O14 0.022(2) 0.027(2) 0.030(3) -0.012(2) -0.0032(19) 0.0008(18)
O4 0.017(2) 0.025(2) 0.025(2) -0.0134(18) -0.0105(17) 0.0060(17)
N3 0.008(2) 0.021(2) 0.015(2) -0.0097(19) -0.0025(17) -0.0010(17)
O5 0.015(2) 0.034(2) 0.031(2) -0.020(2) -0.0010(18) -0.0028(18)
O11 0.017(2) 0.031(2) 0.015(2) -0.0085(18) -0.0038(16) -0.0068(17)
O8W 0.026(3) 0.038(3) 0.019(2) -0.007(2) 0.0000(19) -0.005(2)
N4 0.011(2) 0.019(2) 0.011(2) -0.0046(18) -0.0019(17) -0.0033(17)
N2 0.012(2) 0.022(2) 0.010(2) -0.0058(18) 0.0003(17) -0.0055(18)
O7W 0.026(3) 0.049(3) 0.034(3) -0.026(2) 0.006(2) -0.016(2)
N6 0.010(2) 0.019(2) 0.015(2) -0.0075(18) -0.0036(17) 0.0003(17)
N5 0.012(2) 0.017(2) 0.017(2) -0.0102(18) -0.0032(18) -0.0002(17)
O4W 0.040(3) 0.027(2) 0.030(3) -0.008(2) -0.021(2) 0.000(2)
N1 0.013(2) 0.024(2) 0.013(2) -0.0103(19) -0.0046(18) 0.0006(19)
O13 0.015(2) 0.024(2) 0.030(3) -0.0043(19) -0.0021(18) -0.0008(17)
C30 0.019(3) 0.023(3) 0.017(3) -0.011(2) -0.004(2) -0.001(2)
O7 0.036(3) 0.030(3) 0.048(3) -0.015(2) -0.014(3) 0.001(2)
C27 0.014(3) 0.022(3) 0.016(3) -0.012(2) 0.000(2) -0.001(2)
O6W 0.057(4) 0.043(3) 0.042(3) -0.011(3) -0.021(3) -0.005(3)
C10 0.012(3) 0.023(3) 0.014(3) -0.007(2) -0.003(2) -0.001(2)
C24 0.012(2) 0.020(3) 0.011(2) -0.005(2) -0.003(2) 0.001(2)
O1W 0.051(4) 0.030(3) 0.038(3) -0.010(2) -0.009(3) -0.009(2)
C6 0.012(3) 0.018(2) 0.019(3) -0.009(2) -0.003(2) -0.002(2)
O8 0.045(3) 0.039(3) 0.056(4) -0.005(3) -0.028(3) -0.010(3)
C41 0.014(3) 0.023(3) 0.019(3) -0.013(2) -0.007(2) 0.003(2)
C3 0.011(2) 0.020(3) 0.017(3) -0.008(2) -0.005(2) -0.002(2)
C14 0.015(3) 0.019(3) 0.012(2) -0.007(2) -0.002(2) -0.002(2)
O5W 0.049(4) 0.037(3) 0.043(3) -0.009(3) -0.020(3) -0.005(3)
C26 0.017(3) 0.032(3) 0.017(3) -0.014(2) -0.001(2) -0.005(2)
C12 0.019(3) 0.028(3) 0.025(3) -0.018(3) -0.008(2) -0.001(2)
C11 0.010(2) 0.023(3) 0.017(3) -0.008(2) -0.008(2) 0.000(2)
C13 0.012(3) 0.025(3) 0.017(3) -0.012(2) -0.003(2) 0.000(2)
C35 0.019(3) 0.023(3) 0.015(3) -0.005(2) -0.005(2) -0.004(2)
C51 0.028(4) 0.039(4) 0.015(3) -0.007(3) 0.002(3) -0.002(3)
C34 0.012(3) 0.027(3) 0.015(3) -0.011(2) -0.002(2) -0.003(2)
C28 0.010(3) 0.032(3) 0.022(3) -0.015(3) -0.002(2) 0.000(2)
C33 0.013(3) 0.023(3) 0.018(3) -0.011(2) -0.006(2) 0.002(2)
C29 0.015(3) 0.031(3) 0.013(3) -0.012(2) -0.003(2) -0.002(2)
C42 0.011(2) 0.021(3) 0.016(3) -0.011(2) -0.004(2) 0.000(2)
C16 0.024(3) 0.023(3) 0.031(4) -0.008(3) -0.005(3) -0.005(3)
C15 0.015(3) 0.024(3) 0.017(3) -0.012(2) 0.005(2) -0.008(2)
C53 0.026(3) 0.043(4) 0.026(3) -0.016(3) -0.008(3) 0.022(3)
C49 0.014(3) 0.025(3) 0.026(3) -0.013(2) -0.006(2) 0.002(2)
C39 0.015(3) 0.025(3) 0.023(3) -0.012(2) -0.003(2) -0.002(2)
C31 0.020(3) 0.028(3) 0.017(3) -0.014(2) 0.000(2) -0.005(2)
C9 0.019(3) 0.023(3) 0.024(3) -0.014(2) -0.008(2) 0.004(2)
C25 0.011(3) 0.032(3) 0.020(3) -0.013(2) -0.004(2) -0.004(2)
C32 0.021(3) 0.021(3) 0.017(3) -0.009(2) -0.004(2) -0.003(2)
C47 0.015(3) 0.018(3) 0.015(3) -0.002(2) -0.002(2) -0.003(2)
C40 0.015(3) 0.026(3) 0.020(3) -0.012(2) -0.005(2) -0.001(2)
C45 0.016(3) 0.019(3) 0.020(3) -0.010(2) -0.003(2) 0.001(2)
C50 0.017(3) 0.022(3) 0.023(3) -0.009(2) -0.008(2) -0.004(2)
C48 0.014(3) 0.027(3) 0.021(3) -0.011(2) -0.007(2) 0.003(2)
C43 0.015(3) 0.024(3) 0.015(3) -0.011(2) -0.005(2) 0.002(2)
C2 0.016(3) 0.030(3) 0.022(3) -0.015(3) 0.002(2) -0.005(2)
C36 0.015(3) 0.026(3) 0.018(3) -0.011(2) -0.005(2) -0.001(2)
C4 0.011(2) 0.019(2) 0.015(3) -0.009(2) -0.005(2) 0.000(2)
O2W 0.072(5) 0.067(4) 0.090(6) -0.051(4) -0.052(5) 0.032(4)
C20 0.022(3) 0.032(3) 0.014(3) -0.008(2) -0.001(2) -0.009(3)
C8 0.026(3) 0.024(3) 0.026(3) -0.018(3) -0.010(3) 0.002(2)
C37 0.019(3) 0.024(3) 0.028(3) -0.009(3) -0.012(3) -0.005(2)
C44 0.017(3) 0.020(3) 0.012(3) -0.003(2) -0.005(2) -0.001(2)
C38 0.020(3) 0.023(3) 0.021(3) -0.003(2) -0.010(2) -0.002(2)
C19 0.021(3) 0.046(4) 0.022(3) -0.017(3) 0.001(2) -0.018(3)
C5 0.021(3) 0.020(3) 0.023(3) -0.012(2) -0.004(2) -0.005(2)
C1 0.023(3) 0.027(3) 0.021(3) -0.015(3) -0.001(2) -0.005(2)
C46 0.016(3) 0.025(3) 0.021(3) -0.010(2) 0.000(2) 0.000(2)
C7 0.011(2) 0.021(3) 0.014(3) -0.006(2) -0.003(2) -0.002(2)
C18 0.024(3) 0.037(4) 0.034(4) -0.026(3) 0.006(3) -0.009(3)
C52 0.037(4) 0.027(3) 0.027(3) -0.008(3) -0.008(3) -0.006(3)
C23 0.035(4) 0.031(4) 0.042(4) -0.021(3) -0.009(3) -0.004(3)
C17 0.028(4) 0.022(3) 0.042(4) -0.011(3) -0.002(3) -0.003(3)
C54 0.039(4) 0.039(4) 0.035(4) -0.007(3) -0.012(3) 0.001(3)
C21 0.026(4) 0.043(4) 0.040(4) -0.024(3) -0.007(3) -0.004(3)
O17 0.055(5) 0.081(6) 0.116(8) -0.013(6) -0.028(5) -0.003(4)
C22 0.035(4) 0.047(5) 0.047(5) -0.019(4) -0.020(4) -0.005(4)

loop_
_atom_type_symbol
_atom_type_description
_atom_type_scat_dispersion_real
_atom_type_scat_dispersion_imag
_atom_type_scat_source
C C 0.0033 0.0016 'International Tables Vol C Tables 4.2.6.8 and 6.1.1.4'
H H 0.0000 0.0000 'International Tables Vol C Tables 4.2.6.8 and 6.1.1.4'
Co Co 0.3494 0.9721 'International Tables Vol C Tables 4.2.6.8 and 6.1.1.4'
N N 0.0061 0.0033 'International Tables Vol C Tables 4.2.6.8 and 6.1.1.4'
O O 0.0106 0.0060 'International Tables Vol C Tables 4.2.6.8 and 6.1.1.4'
S S 0.1246 0.1234 'International Tables Vol C Tables 4.2.6.8 and 6.1.1.4'
Tb Tb -0.1723 4.1537 'International Tables Vol C Tables 4.2.6.8 and 6.1.1.4'

loop_
_geom_angle_atom_site_label_1
_geom_angle_atom_site_label_2
_geom_angle_atom_site_label_3
_geom_angle
_geom_angle_site_symmetry_1
_geom_angle_site_symmetry_3
_geom_angle_publ_flag
O16 Tb1 O12 80.80(15) . 1_556 ?
O16 Tb1 O15 143.67(17) . . ?
O16 Tb1 O14 127.33(16) . . ?
O16 Tb1 O11 132.18(15) . 1_556 ?
O16 Tb1 O13 69.32(16) . . ?
O16 Tb1 C41 105.61(17) . 1_556 ?
O6 Tb1 O16 81.45(16) . . ?
O6 Tb1 O12 162.17(16) . 1_556 ?
O6 Tb1 O15 77.41(15) . . ?
O6 Tb1 O14 72.93(17) . . ?
O6 Tb1 O11 142.65(16) . 1_556 ?
O6 Tb1 O13 96.28(17) . . ?
O6 Tb1 C41 167.16(17) . 1_556 ?
O12 Tb1 O14 117.32(16) 1_556 . ?
O12 Tb1 C41 26.44(16) 1_556 1_556 ?
O15 Tb1 O12 118.70(15) . 1_556 ?
O15 Tb1 O14 73.43(16) . . ?
O15 Tb1 C41 101.24(16) . 1_556 ?
O14 Tb1 C41 94.38(17) . 1_556 ?
O4 Tb1 O16 76.54(16) 2_576 . ?
O4 Tb1 O6 95.55(17) 2_576 . ?
O4 Tb1 O12 81.99(15) 2_576 1_556 ?
O4 Tb1 O15 76.50(17) 2_576 . ?
O4 Tb1 O14 149.46(16) 2_576 . ?
O4 Tb1 O11 106.80(16) 2_576 1_556 ?
O4 Tb1 O13 141.58(16) 2_576 . ?
O4 Tb1 C41 96.54(16) 2_576 1_556 ?
O11 Tb1 O12 53.61(14) 1_556 1_556 ?
O11 Tb1 O15 79.21(15) 1_556 . ?
O11 Tb1 O14 72.70(16) 1_556 . ?
O11 Tb1 O13 84.60(16) 1_556 . ?
O11 Tb1 C41 27.34(16) 1_556 1_556 ?
O13 Tb1 O12 75.78(16) . 1_556 ?
O13 Tb1 O15 141.84(17) . . ?
O13 Tb1 O14 68.80(15) . . ?
O13 Tb1 C41 76.78(17) . 1_556 ?
N3 Co1 N2 163.1(2) . . ?
N3 Co1 N6 90.7(2) . . ?
N4 Co1 N3 94.8(2) . . ?
N4 Co1 N2 102.1(2) . . ?
N4 Co1 N6 81.7(2) . . ?
N4 Co1 N5 81.2(2) . . ?
N2 Co1 N6 92.9(2) . . ?
N5 Co1 N3 91.6(2) . . ?
N5 Co1 N2 89.8(2) . . ?
N5 Co1 N6 162.9(2) . . ?
N1 Co1 N3 81.4(2) . . ?
N1 Co1 N4 176.0(2) . . ?
N1 Co1 N2 81.7(2) . . ?
N1 Co1 N6 99.8(2) . . ?
N1 Co1 N5 97.4(2) . . ?
O16 S1 C51 103.0(3) . . ?
O16 S1 C52 106.0(3) . . ?
C52 S1 C51 98.5(4) . . ?
C53 S2 C54 104.6(4) . . ?
C53 S2 O17 103.6(5) . . ?
O17 S2 C54 98.6(4) . . ?
S1 O16 Tb1 134.1(3) . . ?
S1 O16 Tb2 138.5(3) . . ?
C50 O9 H9 109.5 . . ?
C32 O6 Tb1 166.1(4) . . ?
C32 O6 Tb2 172.3(4) . . ?
Tb1 O12 Tb2 6.15(7) 1_554 1_554 ?
C41 O12 Tb1 91.6(4) . 1_554 ?
C41 O12 Tb2 86.1(4) . 1_554 ?
Tb1 O15 H15A 128.0 . . ?
Tb1 O15 H15B 127.4 . . ?
H15A O15 H15B 104.4 . . ?
Tb2 O15 H15A 129.3 . . ?
Tb2 O15 H15B 126.2 . . ?
Tb1 O14 H14A 111.4 . . ?
Tb1 O14 H14B 109.5 . . ?
H14A O14 H14B 103.4 . . ?
Tb2 O14 H14A 109.3 . . ?
Tb2 O14 H14B 110.7 . . ?
Tb1 O4 Tb2 3.16(9) 2_576 2_576 ?
C13 O4 Tb1 164.3(4) . 2_576 ?
C13 O4 Tb2 162.5(4) . 2_576 ?
C6 N3 Co1 116.4(4) . . ?
C6 N3 C15 119.1(5) . . ?
C15 N3 Co1 124.3(4) . . ?
C41 O11 Tb1 94.4(3) . 1_554 ?
C41 O11 Tb2 98.6(4) . 1_554 ?
H8WA O8W H8WB 104.5 . . ?
C10 N4 Co1 118.5(4) . . ?
C10 N4 C11 122.4(5) . . ?
C11 N4 Co1 119.0(4) . . ?
C24 N2 Co1 126.9(4) . . ?
C7 N2 Co1 115.0(4) . . ?
C7 N2 C24 118.0(5) . . ?
H7WA O7W H7WB 109.5 . . ?
C13 N6 Co1 114.4(4) . . ?
C13 N6 C33 117.3(5) . . ?
C33 N6 Co1 128.3(4) . . ?
C14 N5 Co1 116.1(4) . . ?
C14 N5 C42 120.4(5) . . ?
C42 N5 Co1 122.6(4) . . ?
H4WA O4W H4WB 109.4 . . ?
C3 N1 Co1 118.4(4) . . ?
C3 N1 C4 123.0(5) . . ?
C4 N1 Co1 118.4(4) . . ?
Tb1 O13 H13A 110.6 . . ?
Tb1 O13 H13B 107.4 . . ?
H13A O13 H13B 104.6 . . ?
Tb2 O13 H13A 104.9 . . ?
Tb2 O13 H13B 112.1 . . ?
C27 C30 H30 116.8 . . ?
C31 C30 H30 116.8 . . ?
C31 C30 C27 126.4(6) . . ?
C26 C27 C30 120.3(5) . . ?
C26 C27 C28 117.6(5) . . ?
C28 C27 C30 122.2(5) . . ?
H6WA O6W H6WB 104.6 . . ?
N4 C10 C13 112.4(5) . . ?
N4 C10 C9 120.4(5) . . ?
C9 C10 C13 127.1(5) . . ?
C29 C24 N2 120.3(5) . . ?
C25 C24 N2 121.0(5) . . ?
C25 C24 C29 118.7(5) . . ?
H1WA O1W H1WB 104.4 . . ?
O2 C6 N3 127.3(5) . . ?
O2 C6 C3 121.2(5) . . ?
N3 C6 C3 111.3(5) . . ?
O12 C41 Tb1 62.0(3) . 1_554 ?
O12 C41 O11 119.6(5) . . ?
O12 C41 C40 120.6(5) . . ?
O12 C41 Tb2 67.0(3) . 1_554 ?
O11 C41 Tb1 58.2(3) . 1_554 ?
O11 C41 C40 119.7(5) . . ?
O11 C41 Tb2 53.8(3) . 1_554 ?
C40 C41 Tb1 170.1(4) . 1_554 ?
C40 C41 Tb2 165.6(4) . 1_554 ?
N1 C3 C6 112.4(5) . . ?
N1 C3 C2 119.9(5) . . ?
C2 C3 C6 127.4(5) . . ?
O3 C14 N5 126.5(5) . . ?
O3 C14 C11 121.3(5) . . ?
N5 C14 C11 112.2(5) . . ?
C27 C26 H26 119.2 . . ?
C27 C26 C25 121.5(6) . . ?
C25 C26 H26 119.2 . . ?
C11 C12 H12 120.8 . . ?
C11 C12 C8 118.5(6) . . ?
C8 C12 H12 120.8 . . ?
N4 C11 C14 111.3(5) . . ?
N4 C11 C12 120.0(5) . . ?
C12 C11 C14 128.7(5) . . ?
O4 C13 N6 127.0(5) . . ?
O4 C13 C10 119.9(5) . . ?
N6 C13 C10 113.1(5) . . ?
C34 C35 H35 119.4 . . ?
C34 C35 C36 121.2(6) . . ?
C36 C35 H35 119.4 . . ?
S1 C51 H51A 109.5 . . ?
S1 C51 H51B 109.5 . . ?
S1 C51 H51C 109.5 . . ?
H51A C51 H51B 109.5 . . ?
H51A C51 H51C 109.5 . . ?
H51B C51 H51C 109.5 . . ?
C35 C34 H34 120.0 . . ?
C35 C34 C33 120.0(6) . . ?
C33 C34 H34 120.0 . . ?
C27 C28 H28 119.4 . . ?
C29 C28 C27 121.3(6) . . ?
C29 C28 H28 119.4 . . ?
C34 C33 N6 119.6(5) . . ?
C38 C33 N6 120.6(5) . . ?
C38 C33 C34 119.8(5) . . ?
C24 C29 H29 119.6 . . ?
C28 C29 C24 120.7(5) . . ?
C28 C29 H29 119.6 . . ?
C47 C42 N5 121.0(5) . . ?
C43 C42 N5 120.1(5) . . ?
C43 C42 C47 118.8(5) . . ?
C15 C16 H16 120.5 . . ?
C15 C16 C17 119.1(7) . . ?
C17 C16 H16 120.5 . . ?
C16 C15 N3 121.3(6) . . ?
C16 C15 C20 119.5(6) . . ?
C20 C15 N3 119.1(6) . . ?
S2 C53 H53A 109.5 . . ?
S2 C53 H53B 109.5 . . ?
S2 C53 H53C 109.5 . . ?
H53A C53 H53B 109.5 . . ?
H53A C53 H53C 109.5 . . ?
H53B C53 H53C 109.5 . . ?
C50 C49 H49 118.8 . . ?
C48 C49 H49 118.8 . . ?
C48 C49 C50 122.4(6) . . ?
C40 C39 H39 116.4 . . ?
C40 C39 C36 127.2(6) . . ?
C36 C39 H39 116.4 . . ?
C30 C31 H31 118.4 . . ?
C30 C31 C32 123.3(6) . . ?
C32 C31 H31 118.4 . . ?
C10 C9 H9A 120.7 . . ?
C10 C9 C8 118.6(6) . . ?
C8 C9 H9A 120.7 . . ?
C24 C25 C26 120.2(5) . . ?
C24 C25 H25 119.9 . . ?
C26 C25 H25 119.9 . . ?
O6 C32 C31 118.8(6) . . ?
O5 C32 O6 122.2(6) . . ?
O5 C32 C31 119.0(5) . . ?
C42 C47 H47 119.9 . . ?
C46 C47 C42 120.2(5) . . ?
C46 C47 H47 119.9 . . ?
C41 C40 H40 119.5 . . ?
C39 C40 C41 120.9(6) . . ?
C39 C40 H40 119.5 . . ?
C44 C45 C48 122.5(5) . . ?
C46 C45 C48 118.9(5) . . ?
C46 C45 C44 118.5(5) . . ?
O9 C50 C49 112.6(5) . . ?
O10 C50 O9 122.5(6) . . ?
O10 C50 C49 124.9(6) . . ?
C49 C48 C45 127.5(6) . . ?
C49 C48 H48 116.3 . . ?
C45 C48 H48 116.3 . . ?
C42 C43 H43 119.3 . . ?
C44 C43 C42 121.4(5) . . ?
C44 C43 H43 119.3 . . ?
C3 C2 H2 120.8 . . ?
C3 C2 C1 118.3(6) . . ?
C1 C2 H2 120.8 . . ?
C35 C36 C39 123.0(6) . . ?
C37 C36 C35 118.1(5) . . ?
C37 C36 C39 118.8(5) . . ?
N1 C4 C5 119.8(5) . . ?
N1 C4 C7 112.7(5) . . ?
C5 C4 C7 127.5(5) . . ?
C15 C20 H20 119.5 . . ?
C19 C20 C15 121.0(7) . . ?
C19 C20 H20 119.5 . . ?
C12 C8 C9 120.1(6) . . ?
C12 C8 H8 119.9 . . ?
C9 C8 H8 119.9 . . ?
C36 C37 H37 119.7 . . ?
C36 C37 C38 120.7(6) . . ?
C38 C37 H37 119.7 . . ?
C45 C44 H44 120.1 . . ?
C43 C44 C45 119.9(5) . . ?
C43 C44 H44 120.1 . . ?
C33 C38 C37 120.0(6) . . ?
C33 C38 H38 120.0 . . ?
C37 C38 H38 120.0 . . ?
C20 C19 H19 119.9 . . ?
C20 C19 C18 120.2(7) . . ?
C18 C19 H19 119.9 . . ?
C4 C5 H5 120.6 . . ?
C4 C5 C1 118.7(6) . . ?
C1 C5 H5 120.6 . . ?
C2 C1 H1 119.9 . . ?
C5 C1 C2 120.2(6) . . ?
C5 C1 H1 119.9 . . ?
C47 C46 C45 121.2(6) . . ?
C47 C46 H46 119.4 . . ?
C45 C46 H46 119.4 . . ?
O1 C7 N2 127.6(5) . . ?
O1 C7 C4 120.8(5) . . ?
N2 C7 C4 111.6(5) . . ?
C19 C18 C17 118.8(6) . . ?
C19 C18 C21 117.6(7) . . ?
C17 C18 C21 123.5(7) . . ?
S1 C52 H52A 109.5 . . ?
S1 C52 H52B 109.5 . . ?
S1 C52 H52C 109.5 . . ?
H52A C52 H52B 109.5 . . ?
H52A C52 H52C 109.5 . . ?
H52B C52 H52C 109.5 . . ?
O7 C23 O8 121.2(7) . . ?
O7 C23 C22 126.5(7) . . ?
O8 C23 C22 112.3(7) . . ?
C16 C17 C18 121.4(7) . . ?
C16 C17 H17 119.3 . . ?
C18 C17 H17 119.3 . . ?
S2 C54 H54A 109.5 . . ?
S2 C54 H54B 109.5 . . ?
S2 C54 H54C 109.5 . . ?
H54A C54 H54B 109.5 . . ?
H54A C54 H54C 109.5 . . ?
H54B C54 H54C 109.5 . . ?
C18 C21 H21 116.7 . . ?
C22 C21 C18 126.6(8) . . ?
C22 C21 H21 116.7 . . ?
S2 O17 H17A 109.5 . . ?
C23 C22 H22 119.8 . . ?
C21 C22 C23 120.4(8) . . ?
C21 C22 H22 119.8 . . ?
O16 Tb2 O12 75.89(16) . 1_556 ?
O16 Tb2 C41 101.73(19) . 1_556 ?
O6 Tb2 O16 76.88(18) . . ?
O6 Tb2 O12 152.2(2) . 1_556 ?
O6 Tb2 O15 78.08(18) . . ?
O6 Tb2 O4 88.67(18) . 2_576 ?
O6 Tb2 O13 98.6(2) . . ?
O6 Tb2 C41 177.9(2) . 1_556 ?
O12 Tb2 C41 26.90(16) 1_556 1_556 ?
O15 Tb2 O16 134.3(2) . . ?
O15 Tb2 O12 118.07(19) . 1_556 ?
O15 Tb2 O4 72.97(18) . 2_576 ?
O15 Tb2 C41 104.0(2) . 1_556 ?
O14 Tb2 O16 130.5(2) . . ?
O14 Tb2 O6 77.8(2) . . ?
O14 Tb2 O12 125.5(2) . 1_556 ?
O14 Tb2 O15 79.3(2) . . ?
O14 Tb2 O4 151.1(2) . 2_576 ?
O14 Tb2 O11 80.59(19) . 1_556 ?
O14 Tb2 O13 75.19(18) . . ?
O14 Tb2 C41 102.1(2) . 1_556 ?
O4 Tb2 O16 68.80(16) 2_576 . ?
O4 Tb2 O12 76.14(16) 2_576 1_556 ?
O4 Tb2 C41 92.31(18) 2_576 1_556 ?
O11 Tb2 O16 129.3(2) 1_556 . ?
O11 Tb2 O6 153.6(2) 1_556 . ?
O11 Tb2 O12 54.18(16) 1_556 1_556 ?
O11 Tb2 O15 83.20(19) 1_556 . ?
O11 Tb2 O4 103.52(19) 1_556 2_576 ?
O11 Tb2 O13 90.3(2) 1_556 . ?
O11 Tb2 C41 27.62(17) 1_556 1_556 ?
O13 Tb2 O16 67.55(18) . . ?
O13 Tb2 O12 76.25(18) . 1_556 ?
O13 Tb2 O15 154.4(2) . . ?
O13 Tb2 O4 132.6(2) . 2_576 ?
O13 Tb2 C41 79.4(2) . 1_556 ?

loop_
_geom_bond_atom_site_label_1
_geom_bond_atom_site_label_2
_geom_bond_distance
_geom_bond_site_symmetry_2
_geom_bond_publ_flag
Tb1 O16 2.329(5) . ?
Tb1 O6 2.257(4) . ?
Tb1 O12 2.477(4) 1_556 ?
Tb1 O15 2.421(4) . ?
Tb1 O14 2.507(5) . ?
Tb1 O4 2.249(4) 2_576 ?
Tb1 O11 2.392(4) 1_556 ?
Tb1 O13 2.405(4) . ?
Tb1 C41 2.805(6) 1_556 ?
Co1 N3 1.954(5) . ?
Co1 N4 1.868(5) . ?
Co1 N2 1.969(5) . ?
Co1 N6 1.974(5) . ?
Co1 N5 1.952(5) . ?
Co1 N1 1.864(5) . ?
S1 O16 1.510(5) . ?
S1 C51 1.789(7) . ?
S1 C52 1.778(7) . ?
S2 C53 1.524(7) . ?
S2 C54 1.778(8) . ?
S2 O17 1.774(9) . ?
O16 Tb2 2.526(5) . ?
O3 C14 1.248(7) . ?
O2 C6 1.249(7) . ?
O9 H9 0.8200 . ?
O9 C50 1.312(7) . ?
O6 C32 1.277(7) . ?
O6 Tb2 2.276(5) . ?
O1 C7 1.245(7) . ?
O12 C41 1.249(7) . ?
O12 Tb2 2.543(5) 1_554 ?
O10 C50 1.214(8) . ?
O15 H15A 0.8491 . ?
O15 H15B 0.8498 . ?
O15 Tb2 2.372(5) . ?
O14 H14A 0.8825 . ?
O14 H14B 0.8812 . ?
O14 Tb2 2.244(5) . ?
O4 C13 1.252(7) . ?
O4 Tb2 2.494(5) 2_576 ?
N3 C6 1.324(7) . ?
N3 C15 1.425(7) . ?
O5 C32 1.256(8) . ?
O11 C41 1.292(7) . ?
O11 Tb2 2.248(5) 1_554 ?
O8W H8WA 0.8500 . ?
O8W H8WB 0.8502 . ?
N4 C10 1.321(7) . ?
N4 C11 1.345(7) . ?
N2 C24 1.424(7) . ?
N2 C7 1.348(7) . ?
O7W H7WA 0.8494 . ?
O7W H7WB 0.8502 . ?
N6 C13 1.322(7) . ?
N6 C33 1.427(7) . ?
N5 C14 1.333(7) . ?
N5 C42 1.417(7) . ?
O4W H4WA 0.8509 . ?
O4W H4WB 0.8498 . ?
N1 C3 1.335(7) . ?
N1 C4 1.340(7) . ?
O13 H13A 0.8704 . ?
O13 H13B 0.8724 . ?
O13 Tb2 2.306(5) . ?
C30 H30 0.9300 . ?
C30 C27 1.460(8) . ?
C30 C31 1.322(9) . ?
O7 C23 1.220(10) . ?
C27 C26 1.387(8) . ?
C27 C28 1.408(8) . ?
O6W H6WA 0.8496 . ?
O6W H6WB 0.8496 . ?
C10 C13 1.494(8) . ?
C10 C9 1.374(8) . ?
C24 C29 1.407(8) . ?
C24 C25 1.383(8) . ?
O1W H1WA 0.8496 . ?
O1W H1WB 0.8502 . ?
C6 C3 1.502(8) . ?
O8 C23 1.291(10) . ?
C41 C40 1.478(8) . ?
C41 Tb2 2.755(6) 1_554 ?
C3 C2 1.384(8) . ?
C14 C11 1.494(8) . ?
O5W H5W 0.8489 . ?
C26 H26 0.9300 . ?
C26 C25 1.393(8) . ?
C12 H12 0.9300 . ?
C12 C11 1.377(8) . ?
C12 C8 1.383(9) . ?
C35 H35 0.9300 . ?
C35 C34 1.370(8) . ?
C35 C36 1.404(8) . ?
C51 H51A 0.9600 . ?
C51 H51B 0.9600 . ?
C51 H51C 0.9600 . ?
C34 H34 0.9300 . ?
C34 C33 1.401(8) . ?
C28 H28 0.9300 . ?
C28 C29 1.365(8) . ?
C33 C38 1.377(8) . ?
C29 H29 0.9300 . ?
C42 C47 1.406(8) . ?
C42 C43 1.391(8) . ?
C16 H16 0.9300 . ?
C16 C15 1.382(9) . ?
C16 C17 1.383(10) . ?
C15 C20 1.395(9) . ?
C53 H53A 0.9600 . ?
C53 H53B 0.9600 . ?
C53 H53C 0.9600 . ?
C49 H49 0.9300 . ?
C49 C50 1.475(8) . ?
C49 C48 1.320(9) . ?
C39 H39 0.9300 . ?
C39 C40 1.336(9) . ?
C39 C36 1.465(8) . ?
C31 H31 0.9300 . ?
C31 C32 1.478(8) . ?
C9 H9A 0.9300 . ?
C9 C8 1.391(9) . ?
C25 H25 0.9300 . ?
C47 H47 0.9300 . ?
C47 C46 1.380(8) . ?
C40 H40 0.9300 . ?
C45 C48 1.459(8) . ?
C45 C44 1.409(8) . ?
C45 C46 1.400(8) . ?
C48 H48 0.9300 . ?
C43 H43 0.9300 . ?
C43 C44 1.386(8) . ?
C2 H2 0.9300 . ?
C2 C1 1.401(9) . ?
C36 C37 1.394(9) . ?
C4 C5 1.385(8) . ?
C4 C7 1.494(8) . ?
C20 H20 0.9300 . ?
C20 C19 1.371(9) . ?
C8 H8 0.9300 . ?
C37 H37 0.9300 . ?
C37 C38 1.398(8) . ?
C44 H44 0.9300 . ?
C38 H38 0.9300 . ?
C19 H19 0.9300 . ?
C19 C18 1.377(11) . ?
C5 H5 0.9300 . ?
C5 C1 1.385(9) . ?
C1 H1 0.9300 . ?
C46 H46 0.9300 . ?
C18 C17 1.398(11) . ?
C18 C21 1.478(10) . ?
C52 H52A 0.9600 . ?
C52 H52B 0.9600 . ?
C52 H52C 0.9600 . ?
C23 C22 1.497(11) . ?
C17 H17 0.9300 . ?
C54 H54A 0.9600 . ?
C54 H54B 0.9600 . ?
C54 H54C 0.9600 . ?
C21 H21 0.9300 . ?
C21 C22 1.275(12) . ?
O17 H17A 0.8200 . ?
C22 H22 0.9300 . ?

loop_
_geom_torsion_atom_site_label_1
_geom_torsion_atom_site_label_2
_geom_torsion_atom_site_label_3
_geom_torsion_atom_site_label_4
_geom_torsion
_geom_torsion_site_symmetry_1
_geom_torsion_site_symmetry_2
_geom_torsion_site_symmetry_3
_geom_torsion_site_symmetry_4
_geom_torsion_publ_flag
Tb1 O6 C32 O5 -108.4(17) . . . . ?
Tb1 O6 C32 C31 70.3(19) . . . . ?
Tb1 O12 C41 O11 -8.5(6) 1_554 . . . ?
Tb1 O12 C41 C40 169.1(5) 1_554 . . . ?
Tb1 O4 C13 N6 -127.5(13) 2_576 . . . ?
Tb1 O4 C13 C10 54.8(17) 2_576 . . . ?
Tb1 O11 C41 O12 8.9(6) 1_554 . . . ?
Tb1 O11 C41 C40 -168.8(5) 1_554 . . . ?
Co1 N3 C6 O2 -177.0(5) . . . . ?
Co1 N3 C6 C3 -2.5(6) . . . . ?
Co1 N3 C15 C16 -97.3(6) . . . . ?
Co1 N3 C15 C20 80.6(6) . . . . ?
Co1 N4 C10 C13 1.6(6) . . . . ?
Co1 N4 C10 C9 -174.6(4) . . . . ?
Co1 N4 C11 C14 -5.8(6) . . . . ?
Co1 N4 C11 C12 174.8(5) . . . . ?
Co1 N2 C24 C29 125.9(5) . . . . ?
Co1 N2 C24 C25 -52.1(7) . . . . ?
Co1 N2 C7 O1 175.0(5) . . . . ?
Co1 N2 C7 C4 -6.0(6) . . . . ?
Co1 N6 C13 O4 -177.2(5) . . . . ?
Co1 N6 C13 C10 0.6(6) . . . . ?
Co1 N6 C33 C34 -114.9(5) . . . . ?
Co1 N6 C33 C38 66.5(7) . . . . ?
Co1 N5 C14 O3 179.7(5) . . . . ?
Co1 N5 C14 C11 -0.3(6) . . . . ?
Co1 N5 C42 C47 80.2(6) . . . . ?
Co1 N5 C42 C43 -95.3(6) . . . . ?
Co1 N1 C3 C6 1.1(6) . . . . ?
Co1 N1 C3 C2 176.3(4) . . . . ?
Co1 N1 C4 C5 -175.4(4) . . . . ?
Co1 N1 C4 C7 5.7(6) . . . . ?
O3 C14 C11 N4 -176.3(5) . . . . ?
O3 C14 C11 C12 3.0(10) . . . . ?
O2 C6 C3 N1 175.8(5) . . . . ?
O2 C6 C3 C2 1.0(10) . . . . ?
O12 C41 C40 C39 -159.2(6) . . . . ?
N3 Co1 N4 C10 89.0(4) . . . . ?
N3 Co1 N4 C11 -86.3(4) . . . . ?
N3 Co1 N1 C3 -1.9(4) . . . . ?
N3 Co1 N1 C4 172.1(4) . . . . ?
N3 C6 C3 N1 1.0(7) . . . . ?
N3 C6 C3 C2 -173.8(6) . . . . ?
N3 C15 C20 C19 -176.8(5) . . . . ?
O11 C41 C40 C39 18.4(9) . . . . ?
N4 C10 C13 O4 176.6(5) . . . . ?
N4 C10 C13 N6 -1.4(7) . . . . ?
N4 C10 C9 C8 -0.8(9) . . . . ?
N2 Co1 N4 C10 -92.2(4) . . . . ?
N2 Co1 N4 C11 92.5(4) . . . . ?
N2 Co1 N1 C3 178.8(5) . . . . ?
N2 Co1 N1 C4 -7.2(4) . . . . ?
N2 C24 C29 C28 -177.7(6) . . . . ?
N2 C24 C25 C26 176.1(6) . . . . ?
N6 Co1 N4 C10 -1.0(4) . . . . ?
N6 Co1 N4 C11 -176.3(5) . . . . ?
N6 Co1 N1 C3 87.3(4) . . . . ?
N6 Co1 N1 C4 -98.6(4) . . . . ?
N6 C33 C38 C37 176.0(6) . . . . ?
N5 Co1 N4 C10 179.9(4) . . . . ?
N5 Co1 N4 C11 4.6(4) . . . . ?
N5 Co1 N1 C3 -92.5(4) . . . . ?
N5 Co1 N1 C4 81.6(4) . . . . ?
N5 C14 C11 N4 3.7(7) . . . . ?
N5 C14 C11 C12 -177.0(6) . . . . ?
N5 C42 C47 C46 -175.2(5) . . . . ?
N5 C42 C43 C44 175.1(5) . . . . ?
N1 C3 C2 C1 -1.5(9) . . . . ?
N1 C4 C5 C1 -0.3(9) . . . . ?
N1 C4 C7 O1 179.5(5) . . . . ?
N1 C4 C7 N2 0.5(7) . . . . ?
C30 C27 C26 C25 -177.5(6) . . . . ?
C30 C27 C28 C29 175.8(6) . . . . ?
C30 C31 C32 O6 -1.6(10) . . . . ?
C30 C31 C32 O5 177.2(6) . . . . ?
O7 C23 C22 C21 0.4(14) . . . . ?
C27 C30 C31 C32 -177.8(6) . . . . ?
C27 C26 C25 C24 1.1(10) . . . . ?
C27 C28 C29 C24 2.2(10) . . . . ?
C10 N4 C11 C14 179.1(5) . . . . ?
C10 N4 C11 C12 -0.3(9) . . . . ?
C10 C9 C8 C12 0.7(10) . . . . ?
C24 N2 C7 O1 -7.7(9) . . . . ?
C24 N2 C7 C4 171.3(5) . . . . ?
C6 N3 C15 C16 87.7(7) . . . . ?
C6 N3 C15 C20 -94.4(7) . . . . ?
C6 C3 C2 C1 172.9(6) . . . . ?
O8 C23 C22 C21 179.6(8) . . . . ?
C3 N1 C4 C5 -1.6(8) . . . . ?
C3 N1 C4 C7 179.5(5) . . . . ?
C3 C2 C1 C5 -0.3(10) . . . . ?
C14 N5 C42 C47 -110.3(6) . . . . ?
C14 N5 C42 C43 74.2(7) . . . . ?
C26 C27 C28 C29 -2.9(9) . . . . ?
C11 N4 C10 C13 176.7(5) . . . . ?
C11 N4 C10 C9 0.6(9) . . . . ?
C11 C12 C8 C9 -0.4(10) . . . . ?
C13 N6 C33 C34 63.3(7) . . . . ?
C13 N6 C33 C38 -115.4(6) . . . . ?
C13 C10 C9 C8 -176.3(6) . . . . ?
C35 C34 C33 N6 -174.6(5) . . . . ?
C35 C34 C33 C38 4.0(9) . . . . ?
C35 C36 C37 C38 4.2(9) . . . . ?
C51 S1 O16 Tb1 166.9(4) . . . . ?
C51 S1 O16 Tb2 164.7(4) . . . . ?
C34 C35 C36 C39 176.8(6) . . . . ?
C34 C35 C36 C37 -2.8(9) . . . . ?
C34 C33 C38 C37 -2.6(9) . . . . ?
C28 C27 C26 C25 1.2(9) . . . . ?
C33 N6 C13 O4 4.4(9) . . . . ?
C33 N6 C13 C10 -177.8(5) . . . . ?
C29 C24 C25 C26 -1.9(9) . . . . ?
C42 N5 C14 O3 9.5(9) . . . . ?
C42 N5 C14 C11 -170.4(5) . . . . ?
C42 C47 C46 C45 0.6(9) . . . . ?
C42 C43 C44 C45 -0.2(9) . . . . ?
C16 C15 C20 C19 1.1(9) . . . . ?
C15 N3 C6 O2 -1.6(9) . . . . ?
C15 N3 C6 C3 172.8(5) . . . . ?
C15 C16 C17 C18 0.6(11) . . . . ?
C15 C20 C19 C18 -0.5(10) . . . . ?
C39 C36 C37 C38 -175.5(6) . . . . ?
C31 C30 C27 C26 176.4(6) . . . . ?
C31 C30 C27 C28 -2.2(10) . . . . ?
C9 C10 C13 O4 -7.6(9) . . . . ?
C9 C10 C13 N6 174.4(6) . . . . ?
C25 C24 C29 C28 0.3(9) . . . . ?
C47 C42 C43 C44 -0.6(9) . . . . ?
C40 C39 C36 C35 -8.4(10) . . . . ?
C40 C39 C36 C37 171.3(6) . . . . ?
C50 C49 C48 C45 -178.4(6) . . . . ?
C48 C49 C50 O9 179.0(6) . . . . ?
C48 C49 C50 O10 -0.2(10) . . . . ?
C48 C45 C44 C43 -176.7(6) . . . . ?
C48 C45 C46 C47 176.6(6) . . . . ?
C43 C42 C47 C46 0.4(9) . . . . ?
C36 C35 C34 C33 -1.2(9) . . . . ?
C36 C39 C40 C41 178.6(6) . . . . ?
C36 C37 C38 C33 -1.5(10) . . . . ?
C4 N1 C3 C6 -172.7(5) . . . . ?
C4 N1 C3 C2 2.5(9) . . . . ?
C4 C5 C1 C2 1.2(10) . . . . ?
C20 C19 C18 C17 -0.2(10) . . . . ?
C20 C19 C18 C21 -177.1(6) . . . . ?
C8 C12 C11 N4 0.2(9) . . . . ?
C8 C12 C11 C14 -179.0(6) . . . . ?
C44 C45 C48 C49 14.2(10) . . . . ?
C44 C45 C46 C47 -1.4(9) . . . . ?
C19 C18 C17 C16 0.1(11) . . . . ?
C19 C18 C21 C22 173.8(8) . . . . ?
C5 C4 C7 O1 0.8(9) . . . . ?
C5 C4 C7 N2 -178.2(6) . . . . ?
C46 C45 C48 C49 -163.7(6) . . . . ?
C46 C45 C44 C43 1.2(9) . . . . ?
C7 N2 C24 C29 -51.1(7) . . . . ?
C7 N2 C24 C25 131.0(6) . . . . ?
C7 C4 C5 C1 178.4(6) . . . . ?
C18 C21 C22 C23 -178.0(7) . . . . ?
C52 S1 O16 Tb1 63.9(5) . . . . ?
C52 S1 O16 Tb2 61.7(5) . . . . ?
C17 C16 C15 N3 176.7(6) . . . . ?
C17 C16 C15 C20 -1.2(10) . . . . ?
C17 C18 C21 C22 -2.9(13) . . . . ?
C21 C18 C17 C16 176.8(7) . . . . ?
Tb2 O12 C41 O11 -11.3(5) 1_554 . . . ?
Tb2 O12 C41 C40 166.3(5) 1_554 . . . ?
Tb2 O4 C13 N6 -118.4(12) 2_576 . . . ?
Tb2 O4 C13 C10 63.9(15) 2_576 . . . ?
Tb2 O11 C41 O12 13.0(6) 1_554 . . . ?
Tb2 O11 C41 C40 -164.6(5) 1_554 . . . ?
Tb2 C41 C40 C39 -41(2) 1_554 . . . ?

loop_
_smtbx_masks_void_nr
_smtbx_masks_void_average_x
_smtbx_masks_void_average_y
_smtbx_masks_void_average_z
_smtbx_masks_void_volume
_smtbx_masks_void_count_electrons
_smtbx_masks_void_content
1 0.497 0.746 0.736 16.5 0.0 ?
2 0.503 0.254 0.264 16.5 0.0 ?
